data_4020285
loop_
_publ_author_name
'Stephen Hanessian'
'Martin Tremblay'
'Mauro Marzi'
'Juan R. Del Valle'

_journal_name_full 'Journal of Organic Chemistry'
_journal_page_first 5070
_journal_page_last 5085
_journal_paper_doi 10.1021/jo050326w
_journal_volume 70
_journal_year 2005
_chemical_formula_sum 'C22 H29 N O7'
_chemical_formula_weight 419.46
_space_group_IT_number 19
_symmetry_cell_setting orthorhombic
_symmetry_space_group_name_Hall 'P 2ac 2ab'
_symmetry_space_group_name_H-M 'P 21 21 21'
_cell_angle_alpha 90.00
_cell_angle_beta 90.00
_cell_angle_gamma 90.00
_cell_formula_units_Z 4
_cell_length_a 7.85530(10)
_cell_length_b 12.6178(2)
_cell_length_c 21.7682(3)
_cell_measurement_temperature 223(2)
_cell_volume 2157.59(5)
_diffrn_ambient_temperature 223(2)
_exptl_crystal_density_diffrn 1.291
_exptl_crystal_density_meas ?
_cod_depositor_comments
;
The following automatic conversions were performed:
'_symmetry_cell_setting' value 'Orthorhombic' changed to 'orthorhombic'
according to '/home/saulius/struct/CIF-dictionaries/cif_core.dic'
dictionary named 'cif_core.dic' version 2.4.1 from
2010-06-29.

'_geom_bond_publ_flag' value 'Y' changed to 'y' according to
'/home/saulius/struct/CIF-dictionaries/cif_core.dic' dictionary named
'cif_core.dic' version 2.4.1 from 2010-06-29 (62 times).

Automatic conversion script
Id: cif_fix_enum 1527 2010-12-29 10:47:43Z saulius 

The following automatic conversions were performed:

'_exptl_crystal_density_meas' value 'none' was changed to '?' - the
value is perceived as not measured.

Automatic conversion script
Id: cif_fix_values 3008 2015-01-20 13:52:24Z robertas 
;
_cod_database_code 4020285

loop_
_symmetry_equiv_pos_as_xyz
'x, y, z'
'-x+1/2, -y, z+1/2'
'-x, y+1/2, -z+1/2'
'x+1/2, -y+1/2, -z'

loop_
_atom_site_label
_atom_site_type_symbol
_atom_site_fract_x
_atom_site_fract_y
_atom_site_fract_z
_atom_site_U_iso_or_equiv
_atom_site_adp_type
_atom_site_occupancy
_atom_site_symmetry_multiplicity
_atom_site_calc_flag
_atom_site_refinement_flags
_atom_site_disorder_assembly
_atom_site_disorder_group
O1 O -0.2507(2) 1.09588(12) 0.11853(7) 0.0586(4) Uani 1 1 d . . .
O2 O -0.0592(2) 1.01254(12) 0.17670(8) 0.0669(5) Uani 1 1 d . . .
O3 O 0.32820(19) 0.65575(11) 0.05455(6) 0.0519(4) Uani 1 1 d . . .
H3 H 0.3079 0.7197 0.0493 0.078 Uiso 1 1 calc R . .
O4 O 0.24891(17) 0.86081(10) 0.03030(7) 0.0495(4) Uani 1 1 d . . .
O5 O 0.10136(16) 1.01520(9) 0.03941(7) 0.0476(3) Uani 1 1 d . . .
O6 O 0.6221(2) 0.53887(11) 0.26377(8) 0.0628(4) Uani 1 1 d . . .
O7 O 0.57715(19) 0.35839(11) 0.26139(7) 0.0556(4) Uani 1 1 d . . .
N1 N -0.00872(18) 0.86874(11) 0.07759(7) 0.0347(3) Uani 1 1 d . . .
C1 C -0.1484(2) 1.01512(15) 0.13291(9) 0.0433(4) Uani 1 1 d . . .
C2 C -0.1666(2) 0.92893(14) 0.08452(8) 0.0375(4) Uani 1 1 d . . .
H2 H -0.1957 0.9621 0.0447 0.045 Uiso 1 1 calc R . .
C3 C -0.3023(2) 0.84500(16) 0.10029(10) 0.0447(4) Uani 1 1 d . . .
H3A H -0.3729 0.8687 0.1348 0.054 Uiso 1 1 calc R . .
H3B H -0.3761 0.8315 0.0648 0.054 Uiso 1 1 calc R . .
C3A C -0.2030(2) 0.74545(15) 0.11744(9) 0.0407(4) Uani 1 1 d . . .
H3A1 H -0.2649 0.6817 0.1032 0.049 Uiso 1 1 calc R . .
C4 C -0.1545(3) 0.73329(17) 0.18492(10) 0.0497(5) Uani 1 1 d . . .
H4A H -0.2486 0.7035 0.2089 0.060 Uiso 1 1 calc R . .
H4B H -0.1206 0.8013 0.2029 0.060 Uiso 1 1 calc R . .
C5 C -0.0045(3) 0.65662(17) 0.18179(9) 0.0502(5) Uani 1 1 d . . .
H5A H -0.0435 0.5841 0.1738 0.060 Uiso 1 1 calc R . .
H5B H 0.0608 0.6576 0.2201 0.060 Uiso 1 1 calc R . .
C6 C 0.1023(2) 0.69877(13) 0.12803(8) 0.0360(4) Uani 1 1 d . . .
H6 H 0.1811 0.7535 0.1438 0.043 Uiso 1 1 calc R . .
C6A C -0.0294(2) 0.75300(13) 0.08495(8) 0.0345(4) Uani 1 1 d . . .
H6A H -0.0330 0.7173 0.0445 0.041 Uiso 1 1 calc R . .
C7 C -0.2536(4) 1.1826(2) 0.16210(12) 0.0699(7) Uani 1 1 d . . .
H7A H -0.2914 1.1567 0.2018 0.105 Uiso 1 1 calc R . .
H7B H -0.3311 1.2370 0.1477 0.105 Uiso 1 1 calc R . .
H7C H -0.1401 1.2121 0.1660 0.105 Uiso 1 1 calc R . .
C8 C 0.1236(2) 0.91013(14) 0.04749(9) 0.0391(4) Uani 1 1 d . . .
C9 C 0.2321(3) 1.08217(15) 0.01141(10) 0.0488(5) Uani 1 1 d . . .
C10 C 0.3940(3) 1.0762(2) 0.04790(16) 0.0862(9) Uani 1 1 d . . .
H10A H 0.3715 1.0968 0.0901 0.129 Uiso 1 1 calc R . .
H10B H 0.4777 1.1237 0.0302 0.129 Uiso 1 1 calc R . .
H10C H 0.4373 1.0042 0.0470 0.129 Uiso 1 1 calc R . .
C11 C 0.1513(3) 1.19102(17) 0.01543(15) 0.0739(8) Uani 1 1 d . . .
H11A H 0.0411 1.1898 -0.0047 0.111 Uiso 1 1 calc R . .
H11B H 0.2242 1.2425 -0.0047 0.111 Uiso 1 1 calc R . .
H11C H 0.1368 1.2104 0.0582 0.111 Uiso 1 1 calc R . .
C12 C 0.2569(4) 1.0508(2) -0.05469(13) 0.0766(8) Uani 1 1 d . . .
H12A H 0.3099 0.9814 -0.0566 0.115 Uiso 1 1 calc R . .
H12B H 0.3294 1.1023 -0.0749 0.115 Uiso 1 1 calc R . .
H12C H 0.1473 1.0484 -0.0752 0.115 Uiso 1 1 calc R . .
C13 C 0.2071(2) 0.61243(13) 0.09563(8) 0.0385(4) Uani 1 1 d . . .
H13 H 0.1277 0.5679 0.0715 0.046 Uiso 1 1 calc R . .
C14 C 0.3017(2) 0.54056(13) 0.14016(9) 0.0381(4) Uani 1 1 d . . .
C15 C 0.4216(2) 0.58425(14) 0.18045(9) 0.0414(4) Uani 1 1 d . . .
H15 H 0.4435 0.6575 0.1813 0.050 Uiso 1 1 calc R . .
C16 C 0.5059(3) 0.51530(15) 0.21879(9) 0.0428(4) Uani 1 1 d . . .
C17 C 0.6912(3) 0.43860(18) 0.28179(12) 0.0631(6) Uani 1 1 d . . .
H17A H 0.8036 0.4284 0.2632 0.076 Uiso 1 1 calc R . .
H17B H 0.7035 0.4356 0.3266 0.076 Uiso 1 1 calc R . .
C18 C 0.4762(3) 0.40784(14) 0.21763(9) 0.0424(4) Uani 1 1 d . . .
C19 C 0.3603(3) 0.36308(15) 0.17927(10) 0.0510(5) Uani 1 1 d . . .
H19 H 0.3402 0.2896 0.1789 0.061 Uiso 1 1 calc R . .
C20 C 0.2725(3) 0.43232(14) 0.14023(9) 0.0464(5) Uani 1 1 d . . .
H20 H 0.1909 0.4043 0.1131 0.056 Uiso 1 1 calc R . .

loop_
_atom_site_aniso_label
_atom_site_aniso_U_11
_atom_site_aniso_U_22
_atom_site_aniso_U_33
_atom_site_aniso_U_23
_atom_site_aniso_U_13
_atom_site_aniso_U_12
O1 0.0658(10) 0.0518(8) 0.0583(9) -0.0125(7) -0.0113(7) 0.0252(7)
O2 0.0777(11) 0.0642(10) 0.0588(10) -0.0194(8) -0.0271(9) 0.0229(9)
O3 0.0633(9) 0.0475(8) 0.0448(8) 0.0097(6) 0.0142(7) 0.0186(7)
O4 0.0433(7) 0.0357(7) 0.0694(9) 0.0085(6) 0.0180(7) 0.0071(6)
O5 0.0431(7) 0.0278(6) 0.0720(9) 0.0045(6) 0.0099(7) 0.0036(5)
O6 0.0681(10) 0.0473(8) 0.0729(10) 0.0091(7) -0.0323(8) -0.0028(7)
O7 0.0631(9) 0.0426(7) 0.0611(9) 0.0145(6) -0.0134(7) 0.0065(7)
N1 0.0330(8) 0.0304(7) 0.0407(8) 0.0011(6) 0.0021(6) 0.0032(6)
C1 0.0401(10) 0.0448(10) 0.0452(11) -0.0028(8) -0.0021(9) 0.0085(8)
C2 0.0342(9) 0.0382(9) 0.0399(10) -0.0012(7) -0.0022(7) 0.0070(7)
C3 0.0313(9) 0.0522(11) 0.0505(11) 0.0008(9) 0.0007(8) 0.0014(8)
C3A 0.0341(9) 0.0413(10) 0.0465(11) -0.0008(8) 0.0019(7) -0.0039(8)
C4 0.0466(11) 0.0565(12) 0.0460(11) 0.0064(9) 0.0100(9) 0.0011(9)
C5 0.0525(12) 0.0577(12) 0.0405(11) 0.0125(9) 0.0056(9) 0.0063(10)
C6 0.0368(9) 0.0346(9) 0.0364(9) -0.0003(7) -0.0014(8) 0.0007(7)
C6A 0.0368(9) 0.0318(9) 0.0350(9) -0.0013(7) -0.0009(7) -0.0014(7)
C7 0.0891(18) 0.0553(13) 0.0653(15) -0.0159(11) -0.0032(13) 0.0228(13)
C8 0.0403(10) 0.0325(9) 0.0444(10) 0.0011(7) 0.0018(8) 0.0029(7)
C9 0.0430(11) 0.0325(9) 0.0710(14) 0.0124(9) -0.0004(10) 0.0003(8)
C10 0.0679(17) 0.0585(15) 0.132(3) 0.0317(16) -0.0330(17) -0.0217(13)
C11 0.0702(16) 0.0334(11) 0.118(2) 0.0136(12) 0.0102(16) 0.0045(11)
C12 0.0890(19) 0.0595(15) 0.0813(19) 0.0194(12) 0.0206(16) 0.0052(14)
C13 0.0426(10) 0.0339(9) 0.0389(9) -0.0008(7) -0.0029(8) 0.0042(7)
C14 0.0393(10) 0.0338(8) 0.0413(10) 0.0014(7) 0.0007(8) 0.0034(7)
C15 0.0449(10) 0.0304(9) 0.0490(11) 0.0058(8) -0.0025(9) 0.0006(8)
C16 0.0418(10) 0.0406(10) 0.0459(11) 0.0043(8) -0.0052(9) 0.0008(8)
C17 0.0633(15) 0.0555(13) 0.0703(15) 0.0157(11) -0.0204(12) 0.0011(11)
C18 0.0467(11) 0.0355(9) 0.0451(11) 0.0088(8) 0.0002(8) 0.0067(8)
C19 0.0603(13) 0.0318(9) 0.0608(13) 0.0021(8) -0.0067(10) 0.0004(9)
C20 0.0541(12) 0.0340(9) 0.0512(11) -0.0022(8) -0.0084(9) -0.0014(8)

loop_
_geom_bond_atom_site_label_1
_geom_bond_atom_site_label_2
_geom_bond_distance
_geom_bond_site_symmetry_2
_geom_bond_publ_flag
O1 C1 1.335(2) . y
O1 C7 1.448(3) . y
O2 C1 1.183(2) . y
O3 C13 1.415(2) . y
O3 H3 0.8300 . y
O4 C8 1.223(2) . y
O5 C8 1.349(2) . y
O5 C9 1.463(2) . y
O6 C16 1.372(2) . y
O6 C17 1.431(3) . y
O7 C18 1.388(2) . y
O7 C17 1.423(3) . y
N1 C8 1.335(2) . y
N1 C2 1.462(2) . y
N1 C6A 1.478(2) . y
C1 C2 1.521(3) . y
C2 C3 1.542(3) . y
C2 H2 0.9900 . y
C3 C3A 1.525(3) . y
C3 H3A 0.9800 . y
C3 H3B 0.9800 . y
C3A C4 1.525(3) . y
C3A C6A 1.539(2) . y
C3A H3A1 0.9900 . y
C4 C5 1.526(3) . y
C4 H4A 0.9800 . y
C4 H4B 0.9800 . y
C5 C6 1.535(2) . y
C5 H5A 0.9800 . y
C5 H5B 0.9800 . y
C6 C13 1.537(2) . y
C6 C6A 1.555(2) . y
C6 H6 0.9900 . y
C6A H6A 0.9900 . y
C7 H7A 0.9700 . y
C7 H7B 0.9700 . y
C7 H7C 0.9700 . y
C9 C10 1.501(3) . y
C9 C12 1.505(4) . y
C9 C11 1.516(3) . y
C10 H10A 0.9700 . y
C10 H10B 0.9700 . y
C10 H10C 0.9700 . y
C11 H11A 0.9700 . y
C11 H11B 0.9700 . y
C11 H11C 0.9700 . y
C12 H12A 0.9700 . y
C12 H12B 0.9700 . y
C12 H12C 0.9700 . y
C13 C14 1.521(2) . y
C13 H13 0.9900 . y
C14 C20 1.385(2) . y
C14 C15 1.400(3) . y
C15 C16 1.375(3) . y
C15 H15 0.9400 . y
C16 C18 1.376(3) . y
C17 H17A 0.9800 . y
C17 H17B 0.9800 . y
C18 C19 1.358(3) . y
C19 C20 1.401(3) . y
C19 H19 0.9400 . y
C20 H20 0.9400 . y

loop_
_cod_related_entry_id
_cod_related_entry_database
_cod_related_entry_code
1 ChemSpider 9650455
